data_7702692
loop_
_publ_author_name
'Cerrada, Elena'
'Diaz, Carmelo'
'Diaz, M. Cristina'
'Hursthouse, Michael B.'
'Laguna, Mariano'
'Light, Mark E.'

_publ_contact_author 'Dr. Prof. Mariano Laguna'
_publ_section_title
;
 Tetrathiafulvalene-functionalized phosphine as a coordinating ligand.
 X-Ray structures of (PPh2)4TTF and [(AuCl)4{(PPh2)4TTF}]
;
_journal_issue 6
_journal_name_full 'Journal of the Chemical Society, Dalton Transactions'
_journal_page_first 1104
_journal_paper_doi 10.1039/b106310n
_journal_year 2002
_chemical_formula_sum 'C56 H42 Au4 Cl8 P4 S4'
_chemical_formula_weight 2038.48
_chemical_name_systematic
;
Dichlorine-Tetrakis(bisdiphenylphosphino)tetrathiafulvalene-gold(I)
;
_space_group_IT_number 14
_space_group_name_Hall '-P 2yn'
_space_group_name_H-M_alt 'P 1 21/n 1'
_symmetry_cell_setting monoclinic
_symmetry_space_group_name_H-M 'P 1 21/n 1'
_atom_sites_solution_hydrogens geom
_atom_sites_solution_primary direct
_atom_sites_solution_secondary difmap
_audit_creation_method SHELXL-97
_cell_angle_alpha 90.00
_cell_angle_beta 104.99(3)
_cell_angle_gamma 90.00
_cell_formula_units_Z 2
_cell_length_a 11.362(2)
_cell_length_b 17.624(4)
_cell_length_c 15.911(3)
_cell_measurement_temperature 293(2)
_cell_volume 3077.7(11)
_computing_cell_refinement 'DENZO and COLLECT'
_computing_data_collection 'DENZO (Otwinoski and Monir, 1997 COLLECT (Hooft, 1998)'
_computing_data_reduction 'DENZO and COLLECT'
_computing_molecular_graphics 'XP, SHELXTL v5 (Siemens)'
_computing_publication_material 'CIFTAB (Sheldrick, 1997)'
_computing_structure_refinement 'SHELXL-97 (Sheldrick, 1997)'
_computing_structure_solution 'SHELXS-97 (Sheldrick, 1990)'
_diffrn_ambient_temperature 150(2)
_diffrn_measured_fraction_theta_full 0.964
_diffrn_measured_fraction_theta_max 0.964
_diffrn_measurement_device_type 'Nonius Kappa CCD'
_diffrn_measurement_method 'Phi+Omega scans'
_diffrn_radiation_monochromator graphite
_diffrn_radiation_source 'fine-focus sealed tube'
_diffrn_radiation_type MoK\a
_diffrn_radiation_wavelength 0.71073
_diffrn_reflns_av_R_equivalents 0.0869
_diffrn_reflns_av_sigmaI/netI 0.0642
_diffrn_reflns_limit_h_max 13
_diffrn_reflns_limit_h_min -13
_diffrn_reflns_limit_k_max 20
_diffrn_reflns_limit_k_min -20
_diffrn_reflns_limit_l_max 18
_diffrn_reflns_limit_l_min -18
_diffrn_reflns_number 21144
_diffrn_reflns_theta_full 25.03
_diffrn_reflns_theta_max 25.03
_diffrn_reflns_theta_min 2.96
_diffrn_standards_decay_% 'no decay'
_exptl_absorpt_coefficient_mu 10.129
_exptl_absorpt_correction_T_max 0.61
_exptl_absorpt_correction_T_min 0.32
_exptl_absorpt_correction_type SORTAV
_exptl_absorpt_process_details
;
Using multiple and symmetry-related data measurements via the program
SORTAV
See R.H. Blessing, Acta Crysta (1995), A51, 33-38
;
_exptl_crystal_colour orange
_exptl_crystal_density_diffrn 2.200
_exptl_crystal_density_meas ?
_exptl_crystal_density_method 'not measured'
_exptl_crystal_description plate
_exptl_crystal_F_000 1908
_exptl_crystal_size_max 0.25
_exptl_crystal_size_mid 0.2
_exptl_crystal_size_min 0.05
_refine_diff_density_max 2.110
_refine_diff_density_min -3.008
_refine_diff_density_rms 0.233
_refine_ls_extinction_method none
_refine_ls_goodness_of_fit_ref 1.010
_refine_ls_hydrogen_treatment mixed
_refine_ls_matrix_type full
_refine_ls_number_parameters 343
_refine_ls_number_reflns 5428
_refine_ls_number_restraints 20
_refine_ls_restrained_S_all 1.012
_refine_ls_R_factor_all 0.0666
_refine_ls_R_factor_gt 0.0485
_refine_ls_shift/su_max 0.003
_refine_ls_shift/su_mean 0.000
_refine_ls_structure_factor_coef Fsqd
_refine_ls_weighting_details 'w=1/[\s^2^(Fo^2^)+(0.0860P)^2^+0.0000P] where P=(Fo^2^+2Fc^2^)/3'
_refine_ls_weighting_scheme calc
_refine_ls_wR_factor_gt 0.1237
_refine_ls_wR_factor_ref 0.1349
_reflns_number_gt 4252
_reflns_number_total 5428
_reflns_threshold_expression >2sigma(I)
_cod_data_source_file b106310n.txt
_cod_data_source_block compound2
_cod_depositor_comments
;
The following automatic conversions were performed:

data item '_symmetry_cell_setting' value 'Monoclinic' was changed to
'monoclinic' in accordance with the
/home/saulius/struct/COD-crude-data/automatic-downloads/DataCite-retrospective/RSC/depositions/lib/dictionaries/cif_core.dic
dictionary named 'cif_core.dic' version 2.4.2 last updated on
2011-04-26.

data item '_exptl_crystal_density_meas' value 'not measured' was
changed to '?' -- the value is perceived as not measured.

data item '_refine_ls_weighting_scheme' value 'calc
w=1/[\s^2^(Fo^2^)+(0.0860P)^2^+0.0000P] where P=(Fo^2^+2Fc^2^)/3' was
changed to 'calc'. A new data item '_refine_ls_weighting_details' was
created with the value set to
'w=1/[\s^2^(Fo^2^)+(0.0860P)^2^+0.0000P] where P=(Fo^2^+2Fc^2^)/3'.

Automatic conversion script
Id: cif_fix_values 6909 2019-04-08 15:41:33Z antanas 
;
_cod_original_sg_symbol_H-M P2(1)/n
_cod_database_code 7702692

loop_
_symmetry_equiv_pos_as_xyz
'x, y, z'
'-x+1/2, y+1/2, -z+1/2'
'-x, -y, -z'
'x-1/2, -y-1/2, z-1/2'

loop_
_atom_site_label
_atom_site_type_symbol
_atom_site_fract_x
_atom_site_fract_y
_atom_site_fract_z
_atom_site_U_iso_or_equiv
_atom_site_adp_type
_atom_site_occupancy
_atom_site_calc_flag
_atom_site_refinement_flags
Au1 Au 0.70448(3) 0.31259(2) 0.38653(2) 0.03470(15) Uani 1 d .
Au2 Au 0.79935(3) 0.29149(2) 0.22823(2) 0.03447(15) Uani 1 d .
Cl1 Cl 0.7171(3) 0.44000(17) 0.41150(19) 0.0587(8) Uani 1 d .
Cl2 Cl 0.6619(2) 0.37436(17) 0.14565(17) 0.0486(7) Uani 1 d .
S1 S 0.8217(2) 0.05639(15) 0.47068(16) 0.0367(6) Uani 1 d .
S2 S 1.0330(2) 0.07367(15) 0.39767(15) 0.0333(6) Uani 1 d .
P1 P 0.6796(2) 0.18828(14) 0.37035(17) 0.0298(5) Uani 1 d .
P2 P 0.9532(2) 0.22166(15) 0.30611(15) 0.0291(5) Uani 1 d .
C1 C 0.9715(8) 0.0263(6) 0.4733(5) 0.030(2) Uani 1 d .
C2 C 0.9206(8) 0.1446(6) 0.3721(5) 0.031(2) Uani 1 d .
C3 C 0.8205(8) 0.1335(5) 0.4024(6) 0.028(2) Uani 1 d .
C11 C 0.6119(8) 0.1548(6) 0.2606(6) 0.035(2) Uani 1 d .
C12 C 0.5382(8) 0.2033(7) 0.2016(7) 0.043(3) Uani 1 d .
H12 H 0.5269 0.2531 0.2171 0.052 Uiso 1 calc R
C13 C 0.4814(10) 0.1771(9) 0.1192(8) 0.058(3) Uani 1 d .
H13 H 0.4302 0.2098 0.0805 0.069 Uiso 1 calc R
C14 C 0.4971(11) 0.1062(10) 0.0927(8) 0.072(5) Uani 1 d .
H14 H 0.4576 0.0900 0.0369 0.087 Uiso 1 calc R
C15 C 0.5738(12) 0.0576(9) 0.1508(10) 0.073(4) Uani 1 d .
H15 H 0.5872 0.0089 0.1328 0.088 Uiso 1 calc R
C16 C 0.6314(9) 0.0803(8) 0.2359(8) 0.055(3) Uani 1 d .
H16 H 0.6810 0.0470 0.2748 0.066 Uiso 1 calc R
C21 C 0.5829(8) 0.1525(6) 0.4363(6) 0.034(2) Uani 1 d .
C22 C 0.4950(12) 0.0995(9) 0.4065(10) 0.078(5) Uani 1 d .
H22 H 0.4873 0.0776 0.3521 0.094 Uiso 1 calc R
C23 C 0.4165(14) 0.0777(11) 0.4563(11) 0.098(6) Uani 1 d .
H23 H 0.3574 0.0408 0.4360 0.118 Uiso 1 calc R
C24 C 0.4273(13) 0.1112(9) 0.5359(11) 0.078(5) Uani 1 d .
H24 H 0.3751 0.0972 0.5695 0.094 Uiso 1 calc R
C25 C 0.5125(16) 0.1638(8) 0.5652(10) 0.087(5) Uani 1 d .
H25 H 0.5189 0.1869 0.6187 0.104 Uiso 1 calc R
C26 C 0.5912(13) 0.1839(7) 0.5158(10) 0.071(4) Uani 1 d .
H26 H 0.6515 0.2198 0.5373 0.085 Uiso 1 calc R
C31 C 1.0597(8) 0.2826(6) 0.3804(6) 0.036(2) Uani 1 d .
C32 C 1.0627(10) 0.3579(7) 0.3576(7) 0.048(3) Uani 1 d .
H32 H 1.0071 0.3763 0.3082 0.058 Uiso 1 calc R
C33 C 1.1491(10) 0.4061(7) 0.4085(8) 0.055(3) Uani 1 d .
H33 H 1.1533 0.4563 0.3917 0.066 Uiso 1 calc R
C34 C 1.2269(9) 0.3806(7) 0.4822(7) 0.047(3) Uani 1 d .
H34 H 1.2826 0.4137 0.5170 0.056 Uiso 1 calc R
C35 C 1.2238(12) 0.3063(7) 0.5059(7) 0.058(3) Uani 1 d .
H35 H 1.2781 0.2889 0.5564 0.070 Uiso 1 calc R
C36 C 1.1411(10) 0.2571(7) 0.4557(7) 0.051(3) Uani 1 d .
H36 H 1.1399 0.2065 0.4723 0.062 Uiso 1 calc R
C41 C 1.0396(8) 0.1748(6) 0.2400(6) 0.036(2) Uani 1 d .
C42 C 0.9812(9) 0.1227(7) 0.1771(7) 0.049(3) Uani 1 d .
H42 H 0.9011 0.1086 0.1731 0.058 Uiso 1 calc R
C43 C 1.0418(10) 0.0926(8) 0.1214(7) 0.057(3) Uani 1 d .
H43 H 1.0001 0.0611 0.0767 0.068 Uiso 1 calc R
C44 C 1.1623(11) 0.1075(8) 0.1296(8) 0.061(4) Uani 1 d .
H44 H 1.2036 0.0850 0.0927 0.073 Uiso 1 calc R
C45 C 1.2215(14) 0.1573(12) 0.1948(10) 0.092(6) Uani 1 d .
C46 C 1.1593(11) 0.1895(9) 0.2491(7) 0.069(4) Uani 1 d .
H46 H 1.2001 0.2220 0.2931 0.083 Uiso 1 calc R
Cl4 Cl 0.3973(5) 0.3381(4) 0.3307(5) 0.157(3) Uani 1 d DU
Cl3 Cl 0.2693(5) 0.4446(8) 0.2002(4) 0.274(7) Uani 1 d DU
C99 C 0.4060(16) 0.4130(11) 0.2565(16) 0.129(8) Uani 1 d DU

loop_
_atom_site_aniso_label
_atom_site_aniso_U_11
_atom_site_aniso_U_22
_atom_site_aniso_U_33
_atom_site_aniso_U_23
_atom_site_aniso_U_13
_atom_site_aniso_U_12
Au1 0.0420(3) 0.0320(3) 0.0299(2) 0.00010(15) 0.00893(17) -0.00140(16)
Au2 0.0328(2) 0.0431(3) 0.0269(2) 0.00816(16) 0.00664(16) 0.00222(16)
Cl1 0.084(2) 0.0361(17) 0.0520(17) -0.0036(13) 0.0101(15) -0.0045(15)
Cl2 0.0459(14) 0.0571(19) 0.0413(14) 0.0192(13) 0.0088(12) 0.0124(13)
S1 0.0311(12) 0.0405(16) 0.0430(14) 0.0133(12) 0.0174(11) 0.0018(11)
S2 0.0303(12) 0.0379(15) 0.0340(13) 0.0113(11) 0.0123(10) 0.0026(10)
P1 0.0271(12) 0.0274(14) 0.0355(14) 0.0002(10) 0.0094(10) 0.0016(10)
P2 0.0284(12) 0.0338(14) 0.0240(12) 0.0058(10) 0.0049(9) -0.0037(10)
C1 0.029(5) 0.038(6) 0.025(5) 0.002(4) 0.009(4) -0.010(4)
C2 0.040(5) 0.034(6) 0.019(4) 0.000(4) 0.008(4) -0.002(4)
C3 0.027(5) 0.031(5) 0.026(5) 0.004(4) 0.002(4) 0.000(4)
C11 0.025(5) 0.043(6) 0.039(6) -0.009(5) 0.009(4) -0.004(4)
C12 0.025(5) 0.062(8) 0.039(6) -0.001(5) 0.003(4) -0.004(5)
C13 0.032(6) 0.096(11) 0.041(7) -0.002(7) 0.001(5) -0.001(6)
C14 0.040(7) 0.131(15) 0.048(8) -0.033(9) 0.014(6) -0.027(8)
C15 0.050(7) 0.087(11) 0.085(10) -0.053(9) 0.021(7) -0.017(7)
C16 0.027(5) 0.072(9) 0.062(7) -0.024(7) 0.005(5) -0.003(5)
C21 0.031(5) 0.034(6) 0.041(6) 0.005(5) 0.013(4) -0.002(4)
C22 0.068(9) 0.100(12) 0.079(10) -0.015(9) 0.040(8) -0.035(9)
C23 0.089(11) 0.114(15) 0.109(13) -0.018(11) 0.057(10) -0.052(10)
C24 0.073(9) 0.069(11) 0.114(13) 0.029(9) 0.065(9) 0.020(8)
C25 0.151(15) 0.056(9) 0.092(11) -0.019(8) 0.099(12) -0.017(10)
C26 0.085(10) 0.049(8) 0.099(11) -0.029(8) 0.059(9) -0.030(7)
C31 0.032(5) 0.050(7) 0.026(5) 0.006(4) 0.005(4) -0.009(4)
C32 0.048(6) 0.040(7) 0.047(6) 0.006(5) -0.003(5) -0.005(5)
C33 0.047(7) 0.035(7) 0.075(8) -0.013(6) 0.002(6) -0.008(5)
C34 0.032(5) 0.056(8) 0.040(6) -0.014(5) -0.011(5) -0.010(5)
C35 0.068(8) 0.065(9) 0.032(6) 0.008(5) -0.004(6) -0.017(7)
C36 0.060(7) 0.053(8) 0.036(6) 0.005(5) 0.004(5) -0.015(6)
C41 0.032(5) 0.051(7) 0.025(5) 0.016(5) 0.005(4) 0.010(5)
C42 0.029(5) 0.068(9) 0.046(6) -0.003(6) 0.006(5) -0.002(5)
C43 0.054(7) 0.079(10) 0.032(6) -0.020(6) 0.002(5) 0.003(6)
C44 0.056(7) 0.089(10) 0.044(7) 0.002(7) 0.025(6) 0.010(7)
C45 0.073(10) 0.145(17) 0.069(10) -0.020(11) 0.042(8) -0.020(11)
C46 0.044(7) 0.132(14) 0.032(6) -0.024(7) 0.013(5) -0.025(7)
Cl4 0.091(3) 0.129(5) 0.287(9) -0.009(5) 0.117(5) 0.000(3)
Cl3 0.108(4) 0.61(2) 0.086(4) 0.100(7) -0.008(3) -0.115(8)
C99 0.093(13) 0.079(13) 0.24(2) 0.040(14) 0.083(14) 0.014(10)

loop_
_atom_type_symbol
_atom_type_description
_atom_type_scat_dispersion_real
_atom_type_scat_dispersion_imag
_atom_type_scat_source
C C 0.0033 0.0016 'International Tables Vol C Tables 4.2.6.8 and 6.1.1.4'
H H 0.0000 0.0000 'International Tables Vol C Tables 4.2.6.8 and 6.1.1.4'
P P 0.1023 0.0942 'International Tables Vol C Tables 4.2.6.8 and 6.1.1.4'
S S 0.1246 0.1234 'International Tables Vol C Tables 4.2.6.8 and 6.1.1.4'
Cl Cl 0.1484 0.1585 'International Tables Vol C Tables 4.2.6.8 and 6.1.1.4'
Au Au -2.0133 8.8022 'International Tables Vol C Tables 4.2.6.8 and 6.1.1.4'

loop_
_geom_angle_atom_site_label_1
_geom_angle_atom_site_label_2
_geom_angle_atom_site_label_3
_geom_angle
_geom_angle_site_symmetry_1
P1 Au1 Cl1 174.41(10) .
P1 Au1 Au2 80.97(6) .
Cl1 Au1 Au2 104.35(8) .
P2 Au2 Cl2 172.10(10) .
P2 Au2 Au1 90.11(6) .
Cl2 Au2 Au1 93.59(7) .
C3 S1 C1 95.8(4) .
C1 S2 C2 95.9(4) .
C11 P1 C21 105.9(4) .
C11 P1 C3 102.7(4) .
C21 P1 C3 105.9(4) .
C11 P1 Au1 116.3(4) .
C21 P1 Au1 110.7(3) .
C3 P1 Au1 114.5(3) .
C31 P2 C2 105.5(4) .
C31 P2 C41 106.1(5) .
C2 P2 C41 102.6(5) .
C31 P2 Au2 109.3(4) .
C2 P2 Au2 119.1(3) .
C41 P2 Au2 113.1(3) .
C1 C1 S2 124.4(9) 3_756
C1 C1 S1 122.5(9) 3_756
S2 C1 S1 113.1(5) .
C3 C2 S2 116.1(7) .
C3 C2 P2 128.9(8) .
S2 C2 P2 114.9(5) .
C2 C3 S1 117.6(7) .
C2 C3 P1 125.4(7) .
S1 C3 P1 116.9(5) .
C12 C11 C16 120.0(10) .
C12 C11 P1 119.0(8) .
C16 C11 P1 121.0(8) .
C11 C12 C13 119.3(12) .
C14 C13 C12 122.7(13) .
C13 C14 C15 118.4(12) .
C14 C15 C16 121.5(13) .
C15 C16 C11 118.0(13) .
C22 C21 C26 118.2(10) .
C22 C21 P1 122.4(9) .
C26 C21 P1 119.2(8) .
C21 C22 C23 120.8(14) .
C24 C23 C22 119.2(15) .
C25 C24 C23 120.3(12) .
C24 C25 C26 119.8(14) .
C21 C26 C25 121.7(13) .
C32 C31 C36 118.9(10) .
C32 C31 P2 117.2(7) .
C36 C31 P2 123.8(9) .
C31 C32 C33 119.8(10) .
C34 C33 C32 120.6(11) .
C33 C34 C35 120.0(10) .
C34 C35 C36 120.6(11) .
C35 C36 C31 120.1(11) .
C46 C41 C42 118.7(10) .
C46 C41 P2 122.1(9) .
C42 C41 P2 119.2(7) .
C43 C42 C41 119.8(10) .
C42 C43 C44 121.7(11) .
C43 C44 C45 118.1(11) .
C46 C45 C44 120.1(13) .
C41 C46 C45 121.3(12) .
Cl3 C99 Cl4 113.4(10) .

loop_
_geom_bond_atom_site_label_1
_geom_bond_atom_site_label_2
_geom_bond_distance
_geom_bond_site_symmetry_2
Au1 P1 2.216(3) .
Au1 Cl1 2.278(3) .
Au1 Au2 3.0081(8) .
Au2 P2 2.233(2) .
Au2 Cl2 2.288(3) .
S1 C3 1.739(9) .
S1 C1 1.773(9) .
S2 C1 1.752(8) .
S2 C2 1.759(10) .
P1 C11 1.815(10) .
P1 C21 1.818(9) .
P1 C3 1.825(9) .
P2 C31 1.809(10) .
P2 C2 1.812(9) .
P2 C41 1.813(10) .
C1 C1 1.310(19) 3_756
C2 C3 1.358(12) .
C11 C12 1.381(15) .
C11 C16 1.404(16) .
C12 C13 1.382(16) .
C13 C14 1.346(19) .
C14 C15 1.39(2) .
C15 C16 1.401(17) .
C21 C22 1.359(16) .
C21 C26 1.361(16) .
C22 C23 1.393(18) .
C23 C24 1.37(2) .
C24 C25 1.33(2) .
C25 C26 1.381(17) .
C31 C32 1.379(16) .
C31 C36 1.386(14) .
C32 C33 1.389(15) .
C33 C34 1.350(15) .
C34 C35 1.365(16) .
C35 C36 1.373(16) .
C41 C46 1.354(15) .
C41 C42 1.394(15) .
C42 C43 1.363(15) .
C43 C44 1.367(16) .
C44 C45 1.39(2) .
C45 C46 1.373(19) .
Cl4 C99 1.789(19) .
Cl3 C99 1.67(2) .
